data_4063029
_journal_name_full Organometallics
_journal_paper_doi 10.1021/om049835z
_journal_year 2004
_chemical_formula_moiety 'C17 H30 Cl2 N2 Zr'
_chemical_formula_sum 'C17 H30 Cl2 N2 Zr'
_chemical_formula_weight 424.55
_space_group_IT_number 14
_symmetry_cell_setting monoclinic
_symmetry_space_group_name_Hall '-P 2ybc'
_symmetry_space_group_name_H-M 'P 1 21/c 1'
_cell_angle_alpha 90.00
_cell_angle_beta 90.2310(10)
_cell_angle_gamma 90.00
_cell_formula_units_Z 4
_cell_length_a 8.4813(2)
_cell_length_b 14.9398(4)
_cell_length_c 16.1598(5)
_cell_measurement_temperature 203(2)
_cell_volume 2047.57(10)
_diffrn_ambient_temperature 203(2)
_exptl_crystal_density_diffrn 1.377
_cod_depositor_comments
;
The following automatic conversions were performed:
'_symmetry_cell_setting' value 'Monoclinic' changed to 'monoclinic'
according to '/home/saulius/struct/CIF-dictionaries/cif_core.dic'
dictionary named 'cif_core.dic' version 2.4.1 from 2010-06-29.

Automatic conversion script
Id: cif_fix_enum 1527 2010-12-29 10:47:43Z saulius 
;
_cod_original_sg_symbol_H-M 'P 21/c'
_cod_database_code 4063029

loop_
_symmetry_equiv_pos_as_xyz
'x, y, z'
'-x, y+1/2, -z+1/2'
'-x, -y, -z'
'x, -y-1/2, z-1/2'

loop_
_atom_site_label
_atom_site_type_symbol
_atom_site_fract_x
_atom_site_fract_y
_atom_site_fract_z
_atom_site_U_iso_or_equiv
_atom_site_adp_type
_atom_site_occupancy
_atom_site_symmetry_multiplicity
_atom_site_calc_flag
_atom_site_refinement_flags
_atom_site_disorder_assembly
_atom_site_disorder_group
Zr1 Zr 0.713896(13) 0.239697(8) 0.839880(7) 0.02800(4) Uani 1 1 d . . .
Cl1 Cl 0.64502(5) 0.36346(3) 0.74786(3) 0.05319(10) Uani 1 1 d . . .
Cl2 Cl 0.99348(4) 0.26846(3) 0.81846(3) 0.04867(10) Uani 1 1 d . . .
N1 N 0.75519(13) 0.09374(7) 0.81517(7) 0.0325(2) Uani 1 1 d . A .
C(X) C 0.63864(9) 0.26582(5) 0.96774(4) 0.000 Uiso 0.00 1 d P . .
C1 C 0.51469(17) 0.22901(11) 0.95498(9) 0.0390(3) Uani 1 1 d . A .
C2 C 0.65383(16) 0.18814(9) 0.98527(8) 0.0348(3) Uani 1 1 d . A .
C3 C 0.77178(18) 0.25433(10) 0.99202(9) 0.0382(3) Uani 1 1 d . A .
C4 C 0.7069(2) 0.33703(10) 0.96417(9) 0.0449(3) Uani 1 1 d . A .
C5 C 0.54597(19) 0.32062(11) 0.94225(9) 0.0444(3) Uani 1 1 d . A .
C6 C 0.3577(2) 0.18237(18) 0.94841(12) 0.0611(5) Uani 1 1 d . . .
H6A H 0.375(3) 0.1184(18) 0.9210(16) 0.080(8) Uiso 1 1 d . . .
H6B H 0.286(3) 0.219(2) 0.9121(16) 0.084(8) Uiso 1 1 d . . .
H6C H 0.308(3) 0.1748(17) 1.0039(16) 0.082(7) Uiso 1 1 d . . .
C7 C 0.6643(2) 0.09240(12) 1.01436(11) 0.0506(4) Uani 1 1 d . . .
H7A H 0.609(3) 0.0864(16) 1.0658(16) 0.079(7) Uiso 1 1 d . . .
H7B H 0.776(3) 0.0733(18) 1.0229(16) 0.089(8) Uiso 1 1 d . . .
H7C H 0.615(3) 0.0518(16) 0.9742(16) 0.077(7) Uiso 1 1 d . . .
C8 C 0.9333(2) 0.24072(18) 1.02954(14) 0.0607(5) Uani 1 1 d . . .
H8A H 1.003(4) 0.284(2) 1.010(2) 0.107(10) Uiso 1 1 d . . .
H8B H 0.984(4) 0.183(3) 1.017(2) 0.142(14) Uiso 1 1 d . . .
H8C H 0.921(4) 0.2480(16) 1.086(2) 0.087(9) Uiso 1 1 d . . .
C9 C 0.7935(4) 0.42505(14) 0.96312(16) 0.0740(7) Uani 1 1 d . . .
H9A H 0.786(3) 0.4569(18) 1.0179(18) 0.093(8) Uiso 1 1 d . . .
H9B H 0.737(3) 0.4662(19) 0.9232(17) 0.090(8) Uiso 1 1 d . . .
H9C H 0.910(4) 0.414(2) 0.949(2) 0.124(12) Uiso 1 1 d . . .
C10 C 0.4251(3) 0.38917(19) 0.91717(15) 0.0754(8) Uani 1 1 d . . .
H10A H 0.359(3) 0.3679(18) 0.8741(17) 0.084(8) Uiso 1 1 d . . .
H10B H 0.481(3) 0.4400(18) 0.8945(16) 0.084(8) Uiso 1 1 d . . .
H10C H 0.354(4) 0.402(2) 0.959(2) 0.111(10) Uiso 1 1 d . . .
C12 C 0.87383(17) 0.02114(9) 0.80541(9) 0.0368(3) Uani 1 1 d . . .
C13 C 1.0065(2) 0.03647(13) 0.86735(12) 0.0512(4) Uani 1 1 d . . .
H13A H 1.054(2) 0.0933(15) 0.8647(13) 0.059(6) Uiso 1 1 d . . .
H13B H 1.087(3) -0.0073(15) 0.8603(13) 0.065(6) Uiso 1 1 d . . .
H13C H 0.970(3) 0.0319(15) 0.9247(15) 0.068(6) Uiso 1 1 d . . .
C14 C 0.7984(3) -0.07050(11) 0.82240(14) 0.0552(4) Uani 1 1 d . . .
H14A H 0.752(3) -0.0728(16) 0.8758(16) 0.077(7) Uiso 1 1 d . . .
H14B H 0.875(3) -0.1186(16) 0.8189(13) 0.065(6) Uiso 1 1 d . . .
H14C H 0.718(3) -0.0877(17) 0.7852(16) 0.081(8) Uiso 1 1 d . . .
C15 C 0.9407(2) 0.02349(13) 0.71778(11) 0.0514(4) Uani 1 1 d . . .
H15A H 0.856(3) 0.0154(14) 0.6763(13) 0.060(6) Uiso 1 1 d . . .
H15B H 1.026(3) -0.0192(14) 0.7128(13) 0.060(6) Uiso 1 1 d . . .
H15C H 0.987(2) 0.0802(13) 0.7083(11) 0.045(5) Uiso 1 1 d . . .
C11 C 0.6175(2) 0.08628(13) 0.77649(11) 0.0326(3) Uani 0.85 1 d P A 1
H11 H 0.588(2) 0.0341(14) 0.7464(13) 0.042(5) Uiso 0.85 1 d P B 1
N2 N 0.52638(18) 0.15781(13) 0.78043(11) 0.0345(3) Uani 0.85 1 d PD A 1
C16 C 0.3759(2) 0.15937(18) 0.73591(12) 0.0486(5) Uani 0.85 1 d PD A 1
H16A H 0.302(3) 0.1977(18) 0.7630(15) 0.062(7) Uiso 0.85 1 d P C 1
H16B H 0.329(4) 0.105(2) 0.7433(18) 0.075(9) Uiso 0.85 1 d P D 1
C17 C 0.3908(4) 0.1813(3) 0.64565(14) 0.0665(7) Uani 0.85 1 d PD A 1
H17A H 0.440(5) 0.234(2) 0.637(2) 0.090(12) Uiso 0.85 1 d P E 1
H17B H 0.287(4) 0.188(2) 0.6215(19) 0.082(9) Uiso 0.85 1 d P F 1
H17C H 0.456(4) 0.142(2) 0.623(2) 0.091(11) Uiso 0.85 1 d P G 1
C11A C 0.6411(14) 0.1063(8) 0.7549(7) 0.034(3) Uiso 0.15 1 d P A 2
H11A H 0.6298 0.0657 0.7109 0.041 Uiso 0.15 1 calc PR A 2
N2A N 0.5507(14) 0.1754(8) 0.7609(7) 0.040(3) Uiso 0.15 1 d PD A 2
C16A C 0.421(3) 0.2013(17) 0.7044(18) 0.122(8) Uiso 0.15 1 d PD A 2
H16C H 0.3472 0.2383 0.7357 0.147 Uiso 0.15 1 calc PR A 2
H16D H 0.4662 0.2392 0.6609 0.147 Uiso 0.15 1 calc PR A 2
C17A C 0.334(3) 0.1317(17) 0.6652(16) 0.108(7) Uiso 0.15 1 d PD A 2
H17D H 0.3917 0.1100 0.6175 0.161 Uiso 0.15 1 calc PR A 2
H17E H 0.2324 0.1548 0.6473 0.161 Uiso 0.15 1 calc PR A 2
H17F H 0.3181 0.0830 0.7040 0.161 Uiso 0.15 1 calc PR A 2

loop_
_atom_site_aniso_label
_atom_site_aniso_U_11
_atom_site_aniso_U_22
_atom_site_aniso_U_33
_atom_site_aniso_U_23
_atom_site_aniso_U_13
_atom_site_aniso_U_12
Zr1 0.02834(7) 0.02803(7) 0.02764(7) 0.00144(4) 0.00149(4) 0.00416(4)
Cl1 0.0659(3) 0.0474(2) 0.0463(2) 0.01732(16) 0.00295(17) 0.01597(18)
Cl2 0.03325(17) 0.04354(19) 0.0693(3) 0.00754(16) 0.01095(16) -0.00252(13)
N1 0.0322(5) 0.0296(5) 0.0357(5) -0.0031(4) -0.0025(4) 0.0043(4)
C1 0.0327(6) 0.0533(8) 0.0309(6) 0.0036(5) 0.0040(5) 0.0061(6)
C2 0.0368(6) 0.0399(7) 0.0277(5) 0.0019(5) 0.0014(5) 0.0041(5)
C3 0.0365(7) 0.0474(7) 0.0306(6) -0.0040(5) -0.0027(5) 0.0012(5)
C4 0.0626(9) 0.0352(7) 0.0369(7) -0.0081(5) 0.0071(6) 0.0003(6)
C5 0.0507(8) 0.0484(8) 0.0341(6) 0.0016(6) 0.0084(6) 0.0234(7)
C6 0.0334(7) 0.0997(17) 0.0501(9) 0.0106(10) 0.0040(7) -0.0073(9)
C7 0.0661(11) 0.0449(8) 0.0407(8) 0.0127(6) 0.0070(7) 0.0060(8)
C8 0.0429(9) 0.0911(16) 0.0480(10) -0.0040(9) -0.0150(8) -0.0030(9)
C9 0.114(2) 0.0407(9) 0.0676(13) -0.0173(9) 0.0107(13) -0.0155(11)
C10 0.0888(16) 0.0809(15) 0.0567(11) 0.0156(11) 0.0203(11) 0.0572(14)
C12 0.0411(7) 0.0310(6) 0.0382(6) -0.0016(5) -0.0004(5) 0.0081(5)
C13 0.0472(9) 0.0478(9) 0.0583(10) -0.0033(7) -0.0124(7) 0.0186(7)
C14 0.0685(12) 0.0316(7) 0.0654(11) 0.0006(7) 0.0070(9) 0.0039(7)
C15 0.0556(10) 0.0517(9) 0.0469(8) -0.0008(7) 0.0111(7) 0.0149(8)
C11 0.0337(8) 0.0342(8) 0.0299(8) -0.0016(7) 0.0004(6) -0.0047(6)
N2 0.0261(7) 0.0457(9) 0.0318(7) 0.0004(7) -0.0018(6) 0.0019(6)
C16 0.0274(7) 0.0796(14) 0.0388(9) -0.0031(9) -0.0071(6) 0.0044(8)
C17 0.0626(14) 0.095(2) 0.0413(10) 0.0026(12) -0.0201(10) 0.0024(15)

loop_
_geom_bond_atom_site_label_1
_geom_bond_atom_site_label_2
_geom_bond_distance
_geom_bond_site_symmetry_2
_geom_bond_publ_flag
Zr1 N2A 2.110(12) . ?
Zr1 C(X) 2.1999(7) . ?
Zr1 N2 2.2218(17) . ?
Zr1 N1 2.2446(11) . ?
Zr1 Cl2 2.4359(4) . ?
Zr1 Cl1 2.4422(4) . ?
N1 C11 1.327(2) . ?
N1 C11A 1.383(12) . ?
N1 C12 1.4883(16) . ?
C1 C5 1.409(2) . ?
C1 C2 1.4143(19) . ?
C1 C6 1.506(2) . ?
C2 C3 1.411(2) . ?
C2 C7 1.508(2) . ?
C3 C4 1.425(2) . ?
C3 C8 1.510(2) . ?
C4 C5 1.430(2) . ?
C4 C9 1.506(3) . ?
C5 C10 1.504(2) . ?
C12 C13 1.520(2) . ?
C12 C15 1.528(2) . ?
C12 C14 1.536(2) . ?
C11 N2 1.321(2) . ?
N2 C16 1.463(2) . ?
C16 C17 1.501(3) . ?
C11A N2A 1.290(17) . ?
N2A C16A 1.475(17) . ?
C16A C17A 1.425(18) . ?
